data_7228511
loop_
_publ_author_name
'Benniston, A. C.'
'Melnic, Silvia'
'Waddell, Paul G.'
'Sova, Sergiu'

_publ_section_title
;
 Evolution of Manganese-Calcium Cluster Structures based on Nitrogen and
 Oxygen Donor Ligands
;
_journal_name_full CrystEngComm
_journal_paper_doi 10.1039/C7CE00931C
_journal_year 2017
_chemical_formula_moiety 'C40 H42 Ca2 Cl4 Mn2 N8 O18, 2(C3 H6 O)'
_chemical_formula_sum 'C46 H54 Ca2 Cl4 Mn2 N8 O20'
_chemical_formula_weight 1370.81
_chemical_name_systematic
;
 ? 
;
_space_group_crystal_system monoclinic
_space_group_IT_number 15
_space_group_name_Hall '-C 2yc'
_space_group_name_H-M_alt 'C 1 2/c 1'
_symmetry_space_group_name_Hall '-C 2yc'
_symmetry_space_group_name_H-M 'C 1 2/c 1'
_atom_sites_solution_hydrogens geom
_atom_sites_solution_primary direct
_atom_sites_solution_secondary difmap
_audit_creation_date 2015-11-14
_audit_creation_method
;
Olex2 1.2
(compiled 2015.09.30 svn.r3233 for OlexSys, GUI svn.r5103)
;
_audit_update_record
;
2017-05-15 deposited with the CCDC.
2017-06-16 downloaded from the CCDC.
;
_cell_angle_alpha 90.00
_cell_angle_beta 107.529(7)
_cell_angle_gamma 90.00
_cell_formula_units_Z 4
_cell_length_a 24.660(2)
_cell_length_b 11.8933(10)
_cell_length_c 20.3808(14)
_cell_measurement_reflns_used 2508
_cell_measurement_temperature 173.00(14)
_cell_measurement_theta_max 24.7360
_cell_measurement_theta_min 1.7280
_cell_volume 5699.9(8)
_computing_cell_refinement
;
CrysAlisPro, Agilent Technologies,
Version 1.171.37.31 (release 14-01-2014 CrysAlis171 .NET)
(compiled Jan 14 2014,18:38:05)
;
_computing_data_collection
;
CrysAlisPro, Agilent Technologies,
Version 1.171.37.31 (release 14-01-2014 CrysAlis171 .NET)
(compiled Jan 14 2014,18:38:05)
;
_computing_data_reduction
;
CrysAlisPro, Agilent Technologies,
Version 1.171.37.31 (release 14-01-2014 CrysAlis171 .NET)
(compiled Jan 14 2014,18:38:05)
;
_computing_molecular_graphics 'Olex2 (Dolomanov et al., 2009)'
_computing_publication_material 'Olex2 (Dolomanov et al., 2009)'
_computing_structure_refinement 'ShelXL (Sheldrick, 2015)'
_computing_structure_solution 'SIR2004 (Burla et al., 2007)'
_diffrn_ambient_environment N~2~
_diffrn_ambient_temperature 173.00(14)
_diffrn_detector 'CCD plate'
_diffrn_detector_area_resol_mean 16.1593
_diffrn_detector_type Eos
_diffrn_measured_fraction_theta_full 0.997
_diffrn_measured_fraction_theta_max 0.997
_diffrn_measurement_details
;
#__ type_ start__ end____ width___ exp.time_
  1 omega   21.00   46.00   1.0000   60.0000
omega____ theta____ kappa____ phi______ frames
    -       17.6314   83.0000   39.0000 25

#__ type_ start__ end____ width___ exp.time_
  2 omega   16.00   86.00   1.0000   60.0000
omega____ theta____ kappa____ phi______ frames
    -       17.6314   38.0000  -90.0000 70

#__ type_ start__ end____ width___ exp.time_
  3 omega  -19.00   14.00   1.0000   60.0000
omega____ theta____ kappa____ phi______ frames
    -      -15.2096  -99.0000  -90.0000 33

#__ type_ start__ end____ width___ exp.time_
  4 omega  -24.00   52.00   1.0000   60.0000
omega____ theta____ kappa____ phi______ frames
    -       17.6314  -99.0000 -180.0000 76

#__ type_ start__ end____ width___ exp.time_
  5 omega  -24.00   22.00   1.0000   60.0000
omega____ theta____ kappa____ phi______ frames
    -      -15.2096  -99.0000   26.0000 46

#__ type_ start__ end____ width___ exp.time_
  6 omega  -79.00  -54.00   1.0000   60.0000
omega____ theta____ kappa____ phi______ frames
    -      -15.2096 -178.0000  -60.0000 25
;
_diffrn_measurement_device 'four-circle diffractometer'
_diffrn_measurement_device_type 'Xcalibur, Eos'
_diffrn_measurement_method '\w scans'
_diffrn_orient_matrix_UB_11 -0.0048702000
_diffrn_orient_matrix_UB_12 0.0485486000
_diffrn_orient_matrix_UB_13 0.0175768000
_diffrn_orient_matrix_UB_21 -0.0281602000
_diffrn_orient_matrix_UB_22 -0.0185675000
_diffrn_orient_matrix_UB_23 -0.0038752000
_diffrn_orient_matrix_UB_31 0.0097302000
_diffrn_orient_matrix_UB_32 -0.0291653000
_diffrn_orient_matrix_UB_33 0.0317463000
_diffrn_radiation_monochromator graphite
_diffrn_radiation_probe x-ray
_diffrn_radiation_type MoK\a
_diffrn_radiation_wavelength 0.71073
_diffrn_reflns_av_R_equivalents 0.0733
_diffrn_reflns_av_unetI/netI 0.1149
_diffrn_reflns_limit_h_max 24
_diffrn_reflns_limit_h_min -29
_diffrn_reflns_limit_k_max 11
_diffrn_reflns_limit_k_min -14
_diffrn_reflns_limit_l_max 24
_diffrn_reflns_limit_l_min -24
_diffrn_reflns_number 14020
_diffrn_reflns_theta_full 25.03
_diffrn_reflns_theta_max 25.03
_diffrn_reflns_theta_min 1.73
_diffrn_source 'Enhance (Mo) X-ray Source'
_exptl_absorpt_coefficient_mu 0.891
_exptl_absorpt_correction_T_max 1.00000
_exptl_absorpt_correction_T_min 0.64082
_exptl_absorpt_correction_type multi-scan
_exptl_absorpt_process_details
;
CrysAlisPro, Agilent Technologies,
Version 1.171.37.31 (release 14-01-2014 CrysAlis171 .NET)
(compiled Jan 14 2014,18:38:05)
Empirical absorption correction using spherical harmonics,
 implemented in SCALE3 ABSPACK scaling algorithm.
;
_exptl_crystal_colour 'clear light red'
_exptl_crystal_colour_lustre clear
_exptl_crystal_colour_modifier light
_exptl_crystal_colour_primary red
_exptl_crystal_density_diffrn 1.597
_exptl_crystal_density_method 'not measured'
_exptl_crystal_description prism
_exptl_crystal_F_000 2816
_exptl_crystal_size_max 0.2
_exptl_crystal_size_mid 0.1
_exptl_crystal_size_min 0.03
_refine_diff_density_max 0.627
_refine_diff_density_min -0.971
_refine_diff_density_rms 0.117
_refine_ls_extinction_method none
_refine_ls_goodness_of_fit_ref 1.036
_refine_ls_hydrogen_treatment constr
_refine_ls_matrix_type full
_refine_ls_number_parameters 367
_refine_ls_number_reflns 5019
_refine_ls_number_restraints 10
_refine_ls_restrained_S_all 1.038
_refine_ls_R_factor_all 0.1294
_refine_ls_R_factor_gt 0.0826
_refine_ls_shift/su_max 0.000
_refine_ls_shift/su_mean 0.000
_refine_ls_structure_factor_coef Fsqd
_refine_ls_weighting_details 'calc w=1/[\s^2^(Fo^2^)+(0.0945P)^2^+30.9546P] where P=(Fo^2^+2Fc^2^)/3'
_refine_ls_weighting_scheme calc
_refine_ls_wR_factor_gt 0.1918
_refine_ls_wR_factor_ref 0.2199
_reflns_number_gt 3317
_reflns_number_total 5019
_reflns_threshold_expression >2sigma(I)
_cod_data_source_file c7ce00931c1.cif
_cod_data_source_block shi_2434_sime
_cod_original_cell_volume 5700.0(7)
_cod_database_code 7228511
_chemical_oxdiff_formula 'C30 H40 O8 N4 Mn4 Ca1'
_chemical_oxdiff_usercomment '0.03 x 0.1 x 0.2 rosu '
_reflns_odcompleteness_completeness 85.88
_reflns_odcompleteness_iscentric 1
_reflns_odcompleteness_theta 29.16
_olex2_refinement_description
;
1. Fixed Uiso
 At 1.2 times of:
  All C(H) groups, All C(H,H) groups, All C(H,H,H) groups
 At 1.5 times of:
  All C(H,H,H,H,H,H) groups, All O(H,H) groups
2. Restrained distances
 C23X-C22 \\sim C23-C22 \\sim C23X-C21 \\sim C23-C21
 with sigma of 0.01
 O9-C23X \\sim O9X-C23
 with sigma of 0.01
 Cl1-C20 \\sim Cl1X-C20 \\sim Cl2-C20
 with sigma of 0.01
3. Uiso/Uaniso restraints and constraints
Uanis(O9) = Uanis(C21) = Uanis(C23X) = Uanis(C22) = Uanis(C23) = Uanis(O9X)
4. Others
 Fixed Sof: H20(0.5) H20A(0.25) H20B(0.25) H21D(0.5) H21E(0.5) H21F(0.5)
 H21A(0.5) H21B(0.5) H21C(0.5) H22D(0.5) H22E(0.5) H22F(0.5) H22A(0.5)
 H22B(0.5) H22C(0.5) Cl1(0.75) Cl2(0.75) O9X(0.5) C23(0.5) Cl1X(0.5) O9(0.5)
 C23X(0.5)
5.a Riding coordinates:
 O1W(H1WA,H1WB), C20(H20,H20A,H20B), C21(H21D,H21E,H21F), C21(H21A,H21B,H21C),
 C22(H22D,H22E,H22F), C22(H22A,H22B,H22C)
5.b Secondary CH2 refined with riding coordinates:
 C6(H6A,H6B), C12(H12A,H12B), C18(H18A,H18B)
5.c Aromatic/amide H refined with riding coordinates:
 C1(H1), C2(H2), C3(H3), C4(H4), C7(H7), C8(H8), C9(H9), C10(H10), C13(H13),
 C14(H14), C15(H15), C16(H16)
;
_olex2_date_sample_data_collection 2014-03-25
_olex2_submission_special_instructions 'No special instructions were received'

loop_
_space_group_symop_id
_space_group_symop_operation_xyz
1 'x, y, z'
2 '-x, y, -z+1/2'
3 'x+1/2, y+1/2, z'
4 '-x+1/2, y+1/2, -z+1/2'
5 '-x, -y, -z'
6 'x, -y, z-1/2'
7 '-x+1/2, -y+1/2, -z'
8 'x+1/2, -y+1/2, z-1/2'

loop_
_atom_site_label
_atom_site_type_symbol
_atom_site_fract_x
_atom_site_fract_y
_atom_site_fract_z
_atom_site_U_iso_or_equiv
_atom_site_adp_type
_atom_site_occupancy
_atom_site_calc_flag
_atom_site_disorder_assembly
_atom_site_disorder_group
_atom_site_refinement_flags_posn
Mn1 Mn 0.23203(4) 0.62474(8) 0.47028(4) 0.0217(3) Uani 1 d . . .
Ca1 Ca 0.28361(5) 0.79883(11) 0.36891(6) 0.0218(3) Uani 1 d . . .
O1 O 0.28499(18) 0.6227(4) 0.4224(2) 0.0273(11) Uani 1 d . . .
O1W O 0.3290(2) 0.9639(5) 0.3402(3) 0.0501(14) Uani 1 d . . .
H1WA H 0.3653 0.9563 0.3573 0.075 Uiso 1 d . . R
H1WB H 0.3269 1.0254 0.3612 0.075 Uiso 1 d . . R
O2 O 0.18013(17) 0.6206(4) 0.5213(2) 0.0246(10) Uani 1 d . . .
O3 O 0.21583(17) 0.7783(4) 0.43497(19) 0.0226(10) Uani 1 d . . .
O4 O 0.2639(3) 0.8040(5) 0.2333(3) 0.0562(16) Uani 1 d . . .
O5 O 0.2241(3) 0.6774(5) 0.2767(3) 0.0530(15) Uani 1 d . . .
O6 O 0.1995(2) 0.6977(5) 0.1663(2) 0.0512(15) Uani 1 d . . .
O7 O 0.3767(2) 0.7396(4) 0.3827(3) 0.0420(13) Uani 1 d . . .
O8 O 0.4355(2) 0.8760(6) 0.3700(3) 0.0622(18) Uani 1 d . . .
N1 N 0.2708(2) 0.4734(4) 0.5063(2) 0.0246(12) Uani 1 d . . .
N2 N 0.1604(2) 0.5321(5) 0.3983(3) 0.0304(13) Uani 1 d . . .
N3 N 0.1963(2) 0.9170(5) 0.3257(2) 0.0282(13) Uani 1 d . . .
N4 N 0.2288(3) 0.7272(6) 0.2245(3) 0.0395(15) Uani 1 d . . .
C1 C 0.2611(3) 0.4067(5) 0.5549(3) 0.0240(15) Uani 1 d . . .
H1 H 0.2330 0.4271 0.5745 0.029 Uiso 1 calc . . R
C2 C 0.2911(3) 0.3098(6) 0.5764(3) 0.0342(17) Uani 1 d . . .
H2 H 0.2834 0.2647 0.6098 0.041 Uiso 1 calc . . R
C3 C 0.3334(3) 0.2801(6) 0.5474(3) 0.0350(17) Uani 1 d . . .
H3 H 0.3549 0.2155 0.5618 0.042 Uiso 1 calc . . R
C4 C 0.3430(3) 0.3481(6) 0.4968(4) 0.0367(18) Uani 1 d . . .
H4 H 0.3709 0.3294 0.4765 0.044 Uiso 1 calc . . R
C5 C 0.3107(3) 0.4435(6) 0.4770(3) 0.0297(16) Uani 1 d . . .
C6 C 0.3168(3) 0.5239(6) 0.4219(4) 0.042(2) Uani 1 d . . .
H6A H 0.3566 0.5431 0.4303 0.050 Uiso 1 calc . . R
H6B H 0.3033 0.4881 0.3771 0.050 Uiso 1 calc . . R
C7 C 0.1568(4) 0.4791(6) 0.3383(3) 0.044(2) Uani 1 d . . .
H7 H 0.1871 0.4838 0.3201 0.053 Uiso 1 calc . . R
C8 C 0.1094(4) 0.4186(7) 0.3039(4) 0.063(3) Uani 1 d . . .
H8 H 0.1078 0.3817 0.2632 0.075 Uiso 1 calc . . R
C9 C 0.0634(4) 0.4126(8) 0.3307(4) 0.066(3) Uani 1 d . . .
H9 H 0.0313 0.3709 0.3084 0.080 Uiso 1 calc . . R
C10 C 0.0664(3) 0.4687(7) 0.3898(4) 0.048(2) Uani 1 d . . .
H10 H 0.0357 0.4692 0.4073 0.058 Uiso 1 calc . . R
C11 C 0.1164(3) 0.5254(6) 0.4235(3) 0.0308(16) Uani 1 d . . .
C12 C 0.1239(3) 0.5856(6) 0.4910(3) 0.0333(17) Uani 1 d . . .
H12A H 0.0990 0.6506 0.4831 0.040 Uiso 1 calc . . R
H12B H 0.1128 0.5357 0.5224 0.040 Uiso 1 calc . . R
C13 C 0.1904(3) 0.9986(6) 0.2778(3) 0.0401(19) Uani 1 d . . .
H13 H 0.2198 1.0087 0.2586 0.048 Uiso 1 calc . . R
C14 C 0.1441(4) 1.0670(8) 0.2556(4) 0.052(2) Uani 1 d . . .
H14 H 0.1416 1.1199 0.2212 0.063 Uiso 1 calc . . R
C15 C 0.1010(4) 1.0557(8) 0.2857(4) 0.056(2) Uani 1 d . . .
H15 H 0.0695 1.1027 0.2727 0.067 Uiso 1 calc . . R
C16 C 0.1053(3) 0.9749(7) 0.3345(4) 0.045(2) Uani 1 d . . .
H16 H 0.0768 0.9661 0.3553 0.053 Uiso 1 calc . . R
C17 C 0.1535(3) 0.9055(6) 0.3529(3) 0.0287(16) Uani 1 d . . .
C18 C 0.1590(3) 0.8133(6) 0.4051(3) 0.0307(16) Uani 1 d . . .
H18A H 0.1439 0.8396 0.4411 0.037 Uiso 1 calc . . R
H18B H 0.1364 0.7493 0.3830 0.037 Uiso 1 calc . . R
C19 C 0.4247(4) 0.7834(8) 0.3913(4) 0.052(2) Uani 1 d D . .
C20 C 0.4775(4) 0.7258(6) 0.4406(4) 0.081(3) Uani 1 d . . D
H20 H 0.5044 0.7795 0.4695 0.097 Uiso 0.50 d A 1 R
H20A H 0.4647 0.6686 0.4665 0.097 Uiso 0.25 d A 2 R
H20B H 0.4987 0.6906 0.4131 0.097 Uiso 0.25 d A 2 R
C21 C 0.5719(6) 0.6610(12) 0.6492(7) 0.117(2) Uani 1 d . . D
H21D H 0.5936 0.6979 0.6235 0.175 Uiso 0.50 d B 2 R
H21E H 0.5970 0.6373 0.6929 0.175 Uiso 0.50 d B 2 R
H21F H 0.5530 0.5966 0.6241 0.175 Uiso 0.50 d B 2 R
H21A H 0.6073 0.6525 0.6851 0.175 Uiso 0.50 d B 1 R
H21B H 0.5415 0.6320 0.6647 0.175 Uiso 0.50 d B 1 R
H21C H 0.5736 0.6202 0.6092 0.175 Uiso 0.50 d B 1 R
C22 C 0.5625(6) 0.8368(11) 0.6993(7) 0.117(2) Uani 1 d . . D
H22D H 0.5877 0.8094 0.7420 0.175 Uiso 0.50 d C 2 R
H22E H 0.5843 0.8700 0.6725 0.175 Uiso 0.50 d C 2 R
H22F H 0.5375 0.8922 0.7086 0.175 Uiso 0.50 d C 2 R
H22A H 0.5323 0.8042 0.7138 0.175 Uiso 0.50 d C 1 R
H22B H 0.5981 0.8247 0.7342 0.175 Uiso 0.50 d C 1 R
H22C H 0.5560 0.9160 0.6921 0.175 Uiso 0.50 d C 1 R
Cl1 Cl 0.4601(3) 0.6125(6) 0.4901(3) 0.156(3) Uani 0.75 d D 1 D
Cl2 Cl 0.50817(14) 0.6471(3) 0.3844(2) 0.0867(12) Uani 0.75 d D 1 D
O9X O 0.5553(8) 0.8217(16) 0.5745(8) 0.117(2) Uani 0.50 d E 1 D
C23 C 0.5603(13) 0.7858(14) 0.6286(11) 0.117(2) Uani 0.50 d E 1 D
Cl1X Cl 0.5258(2) 0.8223(6) 0.5022(3) 0.097(2) Uani 0.50 d D 2 D
O9 O 0.4783(7) 0.7315(16) 0.6333(9) 0.117(2) Uani 0.50 d E 2 D
C23X C 0.5258(10) 0.7390(16) 0.6607(14) 0.117(2) Uani 0.50 d E 2 D

loop_
_atom_site_aniso_label
_atom_site_aniso_U_11
_atom_site_aniso_U_22
_atom_site_aniso_U_33
_atom_site_aniso_U_23
_atom_site_aniso_U_13
_atom_site_aniso_U_12
Mn1 0.0260(6) 0.0217(6) 0.0194(5) 0.0000(4) 0.0100(4) -0.0015(4)
Ca1 0.0228(7) 0.0242(8) 0.0196(6) -0.0005(5) 0.0080(5) 0.0018(6)
O1 0.037(3) 0.025(3) 0.026(2) 0.0059(19) 0.018(2) 0.007(2)
O1W 0.047(3) 0.052(4) 0.052(3) 0.011(3) 0.017(3) -0.003(3)
O2 0.023(3) 0.027(3) 0.025(2) -0.0033(19) 0.0086(18) -0.006(2)
O3 0.020(2) 0.029(3) 0.018(2) 0.0019(18) 0.0049(17) 0.0026(19)
O4 0.057(4) 0.056(4) 0.063(4) -0.015(3) 0.029(3) -0.018(3)
O5 0.089(5) 0.041(3) 0.033(3) 0.003(3) 0.024(3) 0.003(3)
O6 0.059(4) 0.067(4) 0.025(3) -0.009(3) 0.010(2) -0.002(3)
O7 0.035(3) 0.044(3) 0.049(3) -0.003(3) 0.015(2) 0.000(3)
O8 0.043(4) 0.078(5) 0.069(4) 0.038(4) 0.022(3) 0.000(3)
N1 0.032(3) 0.024(3) 0.021(3) -0.003(2) 0.012(2) -0.001(2)
N2 0.039(4) 0.027(3) 0.023(3) -0.003(2) 0.007(2) -0.009(3)
N3 0.037(3) 0.028(3) 0.020(3) -0.005(2) 0.010(2) -0.007(3)
N4 0.046(4) 0.039(4) 0.035(4) -0.006(3) 0.015(3) 0.006(3)
C1 0.029(4) 0.024(4) 0.019(3) -0.002(3) 0.008(3) -0.009(3)
C2 0.052(5) 0.025(4) 0.025(4) 0.002(3) 0.011(3) -0.006(4)
C3 0.046(5) 0.022(4) 0.033(4) 0.004(3) 0.006(3) 0.003(3)
C4 0.043(5) 0.035(5) 0.037(4) -0.002(3) 0.020(3) 0.005(4)
C5 0.039(4) 0.027(4) 0.026(3) -0.005(3) 0.016(3) -0.001(3)
C6 0.061(5) 0.027(4) 0.053(5) 0.008(4) 0.042(4) 0.011(4)
C7 0.067(6) 0.039(5) 0.024(4) 0.000(3) 0.010(3) -0.017(4)
C8 0.105(8) 0.045(5) 0.022(4) -0.006(4) -0.006(4) -0.023(5)
C9 0.063(7) 0.067(7) 0.044(5) 0.005(5) -0.021(4) -0.035(5)
C10 0.032(5) 0.038(5) 0.062(5) 0.004(4) -0.005(4) -0.009(4)
C11 0.030(4) 0.022(4) 0.037(4) 0.004(3) 0.006(3) -0.004(3)
C12 0.022(4) 0.036(4) 0.043(4) 0.000(3) 0.012(3) -0.007(3)
C13 0.054(5) 0.039(5) 0.028(4) -0.008(3) 0.014(3) -0.013(4)
C14 0.063(6) 0.051(6) 0.035(4) 0.018(4) 0.003(4) 0.007(5)
C15 0.058(6) 0.053(6) 0.050(5) 0.023(4) 0.007(4) 0.013(5)
C16 0.036(5) 0.051(5) 0.043(4) 0.005(4) 0.008(3) 0.004(4)
C17 0.033(4) 0.028(4) 0.023(3) 0.001(3) 0.006(3) -0.002(3)
C18 0.029(4) 0.028(4) 0.038(4) 0.004(3) 0.013(3) -0.001(3)
C19 0.045(6) 0.071(7) 0.042(5) 0.009(4) 0.015(4) 0.012(5)
C20 0.058(7) 0.088(9) 0.093(8) 0.041(7) 0.016(6) 0.001(6)
C21 0.122(6) 0.111(6) 0.102(5) -0.011(5) 0.010(5) 0.004(5)
C22 0.122(6) 0.111(6) 0.102(5) -0.011(5) 0.010(5) 0.004(5)
Cl1 0.136(5) 0.182(6) 0.123(4) 0.065(4) -0.002(3) -0.003(4)
Cl2 0.049(2) 0.071(2) 0.145(3) -0.014(2) 0.036(2) 0.0206(18)
O9X 0.122(6) 0.111(6) 0.102(5) -0.011(5) 0.010(5) 0.004(5)
C23 0.122(6) 0.111(6) 0.102(5) -0.011(5) 0.010(5) 0.004(5)
Cl1X 0.079(4) 0.148(6) 0.055(3) 0.023(3) 0.007(3) 0.016(4)
O9 0.122(6) 0.111(6) 0.102(5) -0.011(5) 0.010(5) 0.004(5)
C23X 0.122(6) 0.111(6) 0.102(5) -0.011(5) 0.010(5) 0.004(5)

loop_
_atom_type_symbol
_atom_type_description
_atom_type_scat_dispersion_real
_atom_type_scat_dispersion_imag
_atom_type_scat_source
C C 0.0033 0.0016 'International Tables Vol C Tables 4.2.6.8 and 6.1.1.4'
H H 0.0000 0.0000 'International Tables Vol C Tables 4.2.6.8 and 6.1.1.4'
Ca Ca 0.2262 0.3064 'International Tables Vol C Tables 4.2.6.8 and 6.1.1.4'
Cl Cl 0.1484 0.1585 'International Tables Vol C Tables 4.2.6.8 and 6.1.1.4'
Mn Mn 0.3368 0.7283 'International Tables Vol C Tables 4.2.6.8 and 6.1.1.4'
N N 0.0061 0.0033 'International Tables Vol C Tables 4.2.6.8 and 6.1.1.4'
O O 0.0106 0.0060 'International Tables Vol C Tables 4.2.6.8 and 6.1.1.4'

loop_
_geom_angle_atom_site_label_1
_geom_angle_atom_site_label_2
_geom_angle_atom_site_label_3
_geom_angle
_geom_angle_site_symmetry_1
_geom_angle_site_symmetry_3
Mn1 Mn1 Ca1 60.67(3) 7_566 7_566
O1 Mn1 Mn1 92.98(15) . 7_566
O1 Mn1 Ca1 141.63(15) . 7_566
O1 Mn1 O2 177.2(2) . .
O1 Mn1 O3 85.22(18) . .
O1 Mn1 O3 98.36(17) . 7_566
O1 Mn1 N1 81.45(19) . .
O1 Mn1 N2 101.1(2) . .
O2 Mn1 Mn1 88.44(13) . 7_566
O2 Mn1 Ca1 37.78(13) . 7_566
O2 Mn1 O3 97.50(18) . .
O2 Mn1 O3 81.33(16) . 7_566
O2 Mn1 N1 95.74(19) . .
O2 Mn1 N2 79.23(19) . .
O3 Mn1 Mn1 44.13(12) . 7_566
O3 Mn1 Mn1 36.69(11) 7_566 7_566
O3 Mn1 Ca1 43.66(10) 7_566 7_566
O3 Mn1 Ca1 91.93(12) . 7_566
O3 Mn1 O3 80.82(16) . 7_566
O3 Mn1 N1 164.50(19) . .
O3 Mn1 N2 100.73(19) . .
N1 Mn1 Mn1 128.58(15) . 7_566
N1 Mn1 Ca1 93.61(13) . 7_566
N1 Mn1 O3 93.28(18) . 7_566
N1 Mn1 N2 89.6(2) . .
N2 Mn1 Mn1 141.05(16) . 7_566
N2 Mn1 Ca1 116.96(14) . 7_566
N2 Mn1 O3 160.53(17) . 7_566
O1 Ca1 Mn1 77.88(10) . 7_566
O1 Ca1 O1W 152.92(18) . .
O1 Ca1 O3 64.87(14) . .
O1 Ca1 O4 118.29(17) . .
O1 Ca1 O5 75.82(17) . .
O1 Ca1 N3 123.62(17) . .
O1W Ca1 Mn1 101.74(13) . 7_566
O1W Ca1 O3 130.93(17) . .
O1W Ca1 O4 71.50(18) . .
O1W Ca1 O5 120.17(18) . .
O1W Ca1 N3 82.58(18) . .
O2 Ca1 Mn1 29.30(10) 7_566 7_566
O2 Ca1 O1 88.50(15) 7_566 .
O2 Ca1 O1W 80.10(17) 7_566 .
O2 Ca1 O3 69.19(14) 7_566 .
O2 Ca1 O4 151.46(18) 7_566 .
O2 Ca1 O5 158.58(17) 7_566 .
O2 Ca1 N3 98.43(16) 7_566 .
O3 Ca1 Mn1 39.98(10) . 7_566
O3 Ca1 O4 129.15(17) . .
O3 Ca1 O5 90.71(16) . .
O3 Ca1 N3 65.94(15) . .
O4 Ca1 Mn1 157.18(14) . 7_566
O5 Ca1 Mn1 130.54(13) . 7_566
O5 Ca1 O4 48.89(17) . .
O5 Ca1 N3 78.99(18) . .
O7 Ca1 Mn1 110.13(13) . 7_566
O7 Ca1 O1 78.45(17) . .
O7 Ca1 O1W 76.33(19) . .
O7 Ca1 O2 86.01(16) . 7_566
O7 Ca1 O3 135.35(16) . .
O7 Ca1 O4 89.81(18) . .
O7 Ca1 O5 104.62(19) . .
O7 Ca1 N3 157.38(18) . .
N3 Ca1 Mn1 81.90(11) . 7_566
N3 Ca1 O4 75.67(17) . .
Mn1 O1 Ca1 108.5(2) . .
C6 O1 Mn1 119.7(4) . .
C6 O1 Ca1 131.7(3) . .
Ca1 O1W H1WA 108.5 . .
Ca1 O1W H1WB 117.9 . .
H1WA O1W H1WB 95.7 . .
Mn1 O2 Ca1 112.91(19) . 7_566
C12 O2 Mn1 120.9(4) . .
C12 O2 Ca1 125.7(4) . 7_566
Mn1 O3 Mn1 99.18(16) . 7_566
Mn1 O3 Ca1 96.35(15) 7_566 .
Mn1 O3 Ca1 101.36(17) . .
C18 O3 Mn1 116.7(4) . 7_566
C18 O3 Mn1 119.9(4) . .
C18 O3 Ca1 119.0(3) . .
N4 O4 Ca1 92.0(4) . .
N4 O5 Ca1 100.5(4) . .
C19 O7 Ca1 137.9(6) . .
C1 N1 Mn1 127.5(4) . .
C5 N1 Mn1 113.3(4) . .
C5 N1 C1 119.1(6) . .
C7 N2 Mn1 130.5(5) . .
C11 N2 Mn1 110.6(4) . .
C11 N2 C7 118.7(6) . .
C13 N3 Ca1 123.5(5) . .
C17 N3 Ca1 119.9(4) . .
C17 N3 C13 116.5(6) . .
O4 N4 O5 117.9(6) . .
O4 N4 O6 122.0(6) . .
O6 N4 O5 120.1(7) . .
N1 C1 H1 118.9 . .
N1 C1 C2 122.3(6) . .
C2 C1 H1 118.9 . .
C1 C2 H2 120.7 . .
C1 C2 C3 118.7(6) . .
C3 C2 H2 120.7 . .
C2 C3 H3 120.4 . .
C4 C3 C2 119.2(7) . .
C4 C3 H3 120.4 . .
C3 C4 H4 120.5 . .
C5 C4 C3 119.0(6) . .
C5 C4 H4 120.5 . .
N1 C5 C4 121.8(6) . .
N1 C5 C6 114.3(6) . .
C4 C5 C6 124.0(6) . .
O1 C6 C5 109.8(5) . .
O1 C6 H6A 109.7 . .
O1 C6 H6B 109.7 . .
C5 C6 H6A 109.7 . .
C5 C6 H6B 109.7 . .
H6A C6 H6B 108.2 . .
N2 C7 H7 119.4 . .
N2 C7 C8 121.2(8) . .
C8 C7 H7 119.4 . .
C7 C8 H8 120.2 . .
C7 C8 C9 119.5(8) . .
C9 C8 H8 120.2 . .
C8 C9 H9 120.5 . .
C10 C9 C8 119.1(8) . .
C10 C9 H9 120.5 . .
C9 C10 H10 120.7 . .
C9 C10 C11 118.7(8) . .
C11 C10 H10 120.7 . .
N2 C11 C10 122.7(7) . .
N2 C11 C12 115.6(6) . .
C10 C11 C12 121.8(7) . .
O2 C12 C11 112.0(5) . .
O2 C12 H12A 109.2 . .
O2 C12 H12B 109.2 . .
C11 C12 H12A 109.2 . .
C11 C12 H12B 109.2 . .
H12A C12 H12B 107.9 . .
N3 C13 H13 117.8 . .
N3 C13 C14 124.4(7) . .
C14 C13 H13 117.8 . .
C13 C14 H14 120.9 . .
C13 C14 C15 118.3(7) . .
C15 C14 H14 120.9 . .
C14 C15 H15 120.3 . .
C16 C15 C14 119.4(8) . .
C16 C15 H15 120.3 . .
C15 C16 H16 120.6 . .
C15 C16 C17 118.8(7) . .
C17 C16 H16 120.6 . .
N3 C17 C16 122.6(6) . .
N3 C17 C18 116.9(6) . .
C16 C17 C18 120.4(6) . .
O3 C18 C17 112.7(5) . .
O3 C18 H18A 109.0 . .
O3 C18 H18B 109.0 . .
C17 C18 H18A 109.0 . .
C17 C18 H18B 109.0 . .
H18A C18 H18B 107.8 . .
O7 C19 C20 118.7(8) . .
O8 C19 O7 127.8(8) . .
O8 C19 C20 113.1(8) . .
C19 C20 H20 112.8 . .
C19 C20 H20A 108.5 . .
C19 C20 H20B 108.2 . .
C19 C20 Cl1 113.5(6) . .
C19 C20 Cl2 104.4(5) . .
C19 C20 Cl1X 114.3(6) . .
H20 C20 H20A 113.7 . .
H20 C20 H20B 104.1 . .
H20A C20 H20B 109.5 . .
Cl1 C20 H20 112.4 . .
Cl1 C20 H20A 5.5 . .
Cl1 C20 H20B 105.1 . .
Cl1 C20 Cl2 100.5(5) . .
Cl1 C20 Cl1X 107.2(5) . .
Cl2 C20 H20 112.4 . .
Cl2 C20 H20A 104.4 . .
Cl2 C20 H20B 8.3 . .
Cl2 C20 Cl1X 116.3(5) . .
Cl1X C20 H20 5.6 . .
Cl1X C20 H20A 108.3 . .
Cl1X C20 H20B 108.1 . .
H21D C21 H21E 109.5 . .
H21D C21 H21F 109.5 . .
H21D C21 H21A 86.4 . .
H21D C21 H21B 163.9 . .
H21D C21 H21C 66.0 . .
H21E C21 H21F 109.5 . .
H21E C21 H21A 23.1 . .
H21E C21 H21B 86.5 . .
H21E C21 H21C 117.4 . .
H21F C21 H21A 120.4 . .
H21F C21 H21B 65.6 . .
H21F C21 H21C 44.1 . .
H21A C21 H21B 109.5 . .
H21A C21 H21C 109.5 . .
H21B C21 H21C 109.5 . .
C23 C21 H21D 60.0 . .
C23 C21 H21E 123.3 . .
C23 C21 H21F 126.9 . .
C23 C21 H21A 111.0 . .
C23 C21 H21B 109.6 . .
C23 C21 H21C 107.8 . .
C23X C21 H21D 111.5 . .
C23X C21 H21E 109.5 . .
C23X C21 H21F 107.4 . .
C23X C21 H21A 119.4 . .
C23X C21 H21B 58.7 . .
C23X C21 H21C 130.9 . .
C23X C21 C23 51.6(14) . .
H22D C22 H22E 109.5 . .
H22D C22 H22F 109.5 . .
H22D C22 H22A 86.3 . .
H22D C22 H22B 23.1 . .
H22D C22 H22C 120.3 . .
H22E C22 H22F 109.5 . .
H22E C22 H22A 163.6 . .
H22E C22 H22B 86.5 . .
H22E C22 H22C 66.8 . .
H22F C22 H22A 67.2 . .
H22F C22 H22B 117.1 . .
H22F C22 H22C 43.0 . .
H22A C22 H22B 109.5 . .
H22A C22 H22C 109.5 . .
H22B C22 H22C 109.5 . .
C23 C22 H22D 122.8 . .
C23 C22 H22E 60.0 . .
C23 C22 H22F 127.4 . .
C23 C22 H22A 108.3 . .
C23 C22 H22B 113.5 . .
C23 C22 H22C 106.5 . .
C23X C22 H22D 109.1 . .
C23X C22 H22E 111.4 . .
C23X C22 H22F 107.8 . .
C23X C22 H22A 57.3 . .
C23X C22 H22B 122.2 . .
C23X C22 H22C 128.2 . .
C23X C22 C23 51.6(14) . .
C20 Cl1 H20A 6.3 . .
C20 Cl2 H20B 9.4 . .
C21 C23 H21D 37.9 . .
C21 C23 C22 99.8(14) . .
C21 C23 H22E 121.4 . .
H21D C23 H22E 117.9 . .
C22 C23 H21D 121.5 . .
C22 C23 H22E 37.9 . .
O9X C23 C21 125.0(16) . .
O9X C23 H21D 96.1 . .
O9X C23 C22 135.1(18) . .
O9X C23 H22E 105.0 . .
C20 Cl1X H20 6.2 . .
C21 C23X H21B 38.2 . .
C21 C23X H22A 124.9 . .
H21B C23X H22A 124.1 . .
C22 C23X C21 100.6(15) . .
C22 C23X H21B 125.3 . .
C22 C23X H22A 38.4 . .
O9 C23X C21 125.1(17) . .
O9 C23X H21B 101.2 . .
O9 C23X C22 132.2(18) . .
O9 C23X H22A 107.9 . .

loop_
_geom_bond_atom_site_label_1
_geom_bond_atom_site_label_2
_geom_bond_distance
_geom_bond_site_symmetry_2
Mn1 Mn1 3.2379(19) 7_566
Mn1 Ca1 3.5324(14) 7_566
Mn1 O1 1.851(4) .
Mn1 O2 1.877(4) .
Mn1 O3 1.960(4) .
Mn1 O3 2.284(4) 7_566
Mn1 N1 2.065(5) .
Mn1 N2 2.220(5) .
Ca1 Mn1 3.5323(14) 7_566
Ca1 O1 2.357(4) .
Ca1 O1W 2.417(5) .
Ca1 O2 2.350(4) 7_566
Ca1 O3 2.454(4) .
Ca1 O4 2.659(6) .
Ca1 O5 2.472(6) .
Ca1 O7 2.337(5) .
Ca1 N3 2.499(6) .
O1 C6 1.415(8) .
O1W H1WA 0.8615 .
O1W H1WB 0.8580 .
O2 Ca1 2.350(4) 7_566
O2 C12 1.401(8) .
O3 Mn1 2.284(4) 7_566
O3 C18 1.411(8) .
O4 N4 1.233(8) .
O5 N4 1.253(7) .
O6 N4 1.241(8) .
O7 C19 1.255(10) .
O8 C19 1.242(10) .
N1 C1 1.347(7) .
N1 C5 1.344(8) .
N2 C7 1.355(8) .
N2 C11 1.335(8) .
N3 C13 1.353(9) .
N3 C17 1.338(8) .
C1 H1 0.9300 .
C1 C2 1.369(9) .
C2 H2 0.9300 .
C2 C3 1.391(10) .
C3 H3 0.9300 .
C3 C4 1.387(9) .
C4 H4 0.9300 .
C4 C5 1.375(10) .
C5 C6 1.518(9) .
C6 H6A 0.9700 .
C6 H6B 0.9700 .
C7 H7 0.9300 .
C7 C8 1.372(11) .
C8 H8 0.9300 .
C8 C9 1.400(13) .
C9 H9 0.9300 .
C9 C10 1.359(12) .
C10 H10 0.9300 .
C10 C11 1.391(10) .
C11 C12 1.512(9) .
C12 H12A 0.9700 .
C12 H12B 0.9700 .
C13 H13 0.9300 .
C13 C14 1.362(11) .
C14 H14 0.9300 .
C14 C15 1.383(11) .
C15 H15 0.9300 .
C15 C16 1.365(10) .
C16 H16 0.9300 .
C16 C17 1.403(10) .
C17 C18 1.505(9) .
C18 H18A 0.9700 .
C18 H18B 0.9700 .
C19 C20 1.545(12) .
C20 H20 0.9800 .
C20 H20A 0.9700 .
C20 H20B 0.9699 .
C20 Cl1 1.810(7) .
C20 Cl2 1.812(7) .
C20 Cl1X 1.848(7) .
C21 H21D 0.9600 .
C21 H21E 0.9600 .
C21 H21F 0.9601 .
C21 H21A 0.9601 .
C21 H21B 0.9600 .
C21 H21C 0.9601 .
C21 C23 1.546(15) .
C21 C23X 1.540(15) .
C22 H22D 0.9598 .
C22 H22E 0.9601 .
C22 H22F 0.9601 .
C22 H22A 0.9602 .
C22 H22B 0.9599 .
C22 H22C 0.9598 .
C22 C23 1.550(15) .
C22 C23X 1.537(15) .
Cl1 H20A 0.8499 .
Cl2 H20B 0.8639 .
O9X C23 1.15(2) .
Cl1X H20 0.8781 .
O9 C23X 1.14(2) .

loop_
_geom_torsion_atom_site_label_1
_geom_torsion_atom_site_label_2
_geom_torsion_atom_site_label_3
_geom_torsion_atom_site_label_4
_geom_torsion
_geom_torsion_site_symmetry_1
_geom_torsion_site_symmetry_4
Mn1 Mn1 O1 Ca1 -42.58(17) 7_566 .
Mn1 Mn1 O1 C6 138.7(5) 7_566 .
Mn1 Mn1 O2 Ca1 -40.14(18) 7_566 7_566
Mn1 Mn1 O2 C12 132.1(5) 7_566 .
Mn1 Mn1 O3 Ca1 98.44(19) 7_566 .
Mn1 Mn1 O3 C18 -128.2(4) 7_566 .
Mn1 Mn1 N1 C1 87.8(5) 7_566 .
Mn1 Mn1 N1 C5 -90.7(5) 7_566 .
Mn1 Mn1 N2 C7 114.3(6) 7_566 .
Mn1 Mn1 N2 C11 -70.1(5) 7_566 .
Mn1 Ca1 O1 Mn1 39.31(17) 7_566 .
Mn1 Ca1 O1 C6 -142.1(6) 7_566 .
Mn1 Ca1 O3 Mn1 -100.72(19) 7_566 .
Mn1 Ca1 O3 C18 125.4(5) 7_566 .
Mn1 Ca1 O4 N4 -93.8(5) 7_566 .
Mn1 Ca1 O5 N4 144.9(4) 7_566 .
Mn1 Ca1 O7 C19 -78.0(7) 7_566 .
Mn1 Ca1 N3 C13 131.3(5) 7_566 .
Mn1 Ca1 N3 C17 -44.9(5) 7_566 .
Mn1 O1 C6 C5 -13.8(8) . .
Mn1 O2 C12 C11 15.3(8) . .
Mn1 O3 C18 C17 87.5(5) 7_566 .
Mn1 O3 C18 C17 -152.8(4) . .
Mn1 N1 C1 C2 -177.5(5) . .
Mn1 N1 C5 C4 176.8(5) . .
Mn1 N1 C5 C6 -2.7(7) . .
Mn1 N2 C7 C8 174.8(6) . .
Mn1 N2 C11 C10 -178.0(6) . .
Mn1 N2 C11 C12 3.1(7) . .
Ca1 Mn1 O1 Ca1 -86.2(2) 7_566 .
Ca1 Mn1 O1 C6 95.1(5) 7_566 .
Ca1 Mn1 O2 C12 172.3(6) 7_566 .
Ca1 Mn1 O3 Mn1 42.39(12) 7_566 7_566
Ca1 Mn1 O3 Ca1 140.82(12) 7_566 .
Ca1 Mn1 O3 C18 -85.8(4) 7_566 .
Ca1 Mn1 N1 C1 33.1(5) 7_566 .
Ca1 Mn1 N1 C5 -145.4(4) 7_566 .
Ca1 Mn1 N2 C7 -169.9(6) 7_566 .
Ca1 Mn1 N2 C11 5.7(5) 7_566 .
Ca1 O1 C6 C5 167.8(4) . .
Ca1 O2 C12 C11 -173.5(4) 7_566 .
Ca1 O3 C18 C17 -27.4(7) . .
Ca1 O4 N4 O5 -8.2(6) . .
Ca1 O4 N4 O6 173.1(6) . .
Ca1 O5 N4 O4 8.9(7) . .
Ca1 O5 N4 O6 -172.3(5) . .
Ca1 O7 C19 O8 -30.6(13) . .
Ca1 O7 C19 C20 141.6(6) . .
Ca1 N3 C13 C14 -177.2(6) . .
Ca1 N3 C17 C16 175.1(5) . .
Ca1 N3 C17 C18 -5.0(8) . .
O1 Mn1 O2 Ca1 80(4) . 7_566
O1 Mn1 O2 C12 -108(4) . .
O1 Mn1 O3 Mn1 -99.27(19) . 7_566
O1 Mn1 O3 Ca1 -0.84(18) . .
O1 Mn1 O3 C18 132.6(4) . .
O1 Mn1 N1 C1 174.8(5) . .
O1 Mn1 N1 C5 -3.7(5) . .
O1 Mn1 N2 C7 5.2(6) . .
O1 Mn1 N2 C11 -179.2(5) . .
O1 Ca1 O3 Mn1 101.45(18) . 7_566
O1 Ca1 O3 Mn1 0.72(16) . .
O1 Ca1 O3 C18 -133.2(4) . .
O1 Ca1 O4 N4 37.8(5) . .
O1 Ca1 O5 N4 -155.2(4) . .
O1 Ca1 O7 C19 -150.4(7) . .
O1 Ca1 N3 C13 -159.2(5) . .
O1 Ca1 N3 C17 24.7(5) . .
O1W Ca1 O1 Mn1 131.4(3) . .
O1W Ca1 O1 C6 -50.0(8) . .
O1W Ca1 O3 Mn1 -52.1(3) . 7_566
O1W Ca1 O3 Mn1 -152.78(19) . .
O1W Ca1 O3 C18 73.3(5) . .
O1W Ca1 O4 N4 -169.8(5) . .
O1W Ca1 O5 N4 1.0(5) . .
O1W Ca1 O7 C19 19.7(7) . .
O1W Ca1 N3 C13 28.2(5) . .
O1W Ca1 N3 C17 -147.9(5) . .
O2 Mn1 O1 Ca1 -162(4) . .
O2 Mn1 O1 C6 19(4) . .
O2 Mn1 O3 Mn1 79.91(18) . 7_566
O2 Mn1 O3 Ca1 178.34(16) . .
O2 Mn1 O3 C18 -48.3(4) . .
O2 Mn1 N1 C1 -4.7(5) . .
O2 Mn1 N1 C5 176.8(5) . .
O2 Mn1 N2 C7 -171.9(6) . .
O2 Mn1 N2 C11 3.7(4) . .
O2 Ca1 O1 Mn1 66.9(2) 7_566 .
O2 Ca1 O1 C6 -114.6(6) 7_566 .
O2 Ca1 O3 Mn1 2.97(14) 7_566 7_566
O2 Ca1 O3 Mn1 -97.75(19) 7_566 .
O2 Ca1 O3 C18 128.3(4) 7_566 .
O2 Ca1 O4 N4 -164.1(4) 7_566 .
O2 Ca1 O5 N4 160.7(4) 7_566 .
O2 Ca1 O7 C19 -61.1(7) 7_566 .
O2 Ca1 N3 C13 107.0(5) 7_566 .
O2 Ca1 N3 C17 -69.1(5) 7_566 .
O3 Mn1 O1 Ca1 0.9(2) . .
O3 Mn1 O1 Ca1 -79.1(2) 7_566 .
O3 Mn1 O1 C6 -177.9(5) . .
O3 Mn1 O1 C6 102.2(5) 7_566 .
O3 Mn1 O2 Ca1 -83.4(2) . 7_566
O3 Mn1 O2 Ca1 -3.96(19) 7_566 7_566
O3 Mn1 O2 C12 168.3(5) 7_566 .
O3 Mn1 O2 C12 88.8(5) . .
O3 Mn1 O3 Mn1 0.0 7_566 7_566
O3 Mn1 O3 Ca1 98.44(19) 7_566 .
O3 Mn1 O3 C18 -128.2(4) 7_566 .
O3 Mn1 N1 C1 143.8(6) . .
O3 Mn1 N1 C1 76.9(5) 7_566 .
O3 Mn1 N1 C5 -34.7(10) . .
O3 Mn1 N1 C5 -101.6(5) 7_566 .
O3 Mn1 N2 C7 92.4(6) . .
O3 Mn1 N2 C7 -174.8(5) 7_566 .
O3 Mn1 N2 C11 0.8(9) 7_566 .
O3 Mn1 N2 C11 -92.0(5) . .
O3 Ca1 O1 Mn1 -0.79(17) . .
O3 Ca1 O1 C6 177.8(6) . .
O3 Ca1 O4 N4 -41.6(5) . .
O3 Ca1 O5 N4 141.0(4) . .
O3 Ca1 O7 C19 -115.8(7) . .
O3 Ca1 N3 C13 169.7(5) . .
O3 Ca1 N3 C17 -6.5(4) . .
O4 Ca1 O1 Mn1 -123.4(2) . .
O4 Ca1 O1 C6 55.1(6) . .
O4 Ca1 O3 Mn1 107.8(2) . .
O4 Ca1 O3 Mn1 -151.52(19) . 7_566
O4 Ca1 O3 C18 -26.2(5) . .
O4 Ca1 O5 N4 -4.8(4) . .
O4 Ca1 O7 C19 90.6(7) . .
O4 Ca1 N3 C13 -44.5(5) . .
O4 Ca1 N3 C17 139.4(5) . .
O5 Ca1 O1 Mn1 -98.4(2) . .
O5 Ca1 O1 C6 80.1(6) . .
O5 Ca1 O3 Mn1 74.68(19) . .
O5 Ca1 O3 Mn1 175.40(18) . 7_566
O5 Ca1 O3 C18 -59.2(4) . .
O5 Ca1 O4 N4 4.8(4) . .
O5 Ca1 O7 C19 137.8(7) . .
O5 Ca1 N3 C13 -94.6(5) . .
O5 Ca1 N3 C17 89.3(5) . .
O7 Ca1 O1 Mn1 153.1(2) . .
O7 Ca1 O1 C6 -28.4(6) . .
O7 Ca1 O3 Mn1 -37.1(3) . .
O7 Ca1 O3 Mn1 63.6(3) . 7_566
O7 Ca1 O3 C18 -171.1(4) . .
O7 Ca1 O4 N4 114.6(4) . .
O7 Ca1 O5 N4 -81.4(4) . .
O7 Ca1 N3 C13 7.1(8) . .
O7 Ca1 N3 C17 -169.1(5) . .
O7 C19 C20 Cl1 -9.4(10) . .
O7 C19 C20 Cl2 99.0(7) . .
O7 C19 C20 Cl1X -132.8(7) . .
O8 C19 C20 Cl1 163.8(6) . .
O8 C19 C20 Cl2 -87.7(7) . .
O8 C19 C20 Cl1X 40.5(9) . .
N1 Mn1 O1 Ca1 -171.2(2) . .
N1 Mn1 O1 C6 10.1(5) . .
N1 Mn1 O2 Ca1 88.5(2) . 7_566
N1 Mn1 O2 C12 -99.2(5) . .
N1 Mn1 O3 Mn1 -68.5(7) . 7_566
N1 Mn1 O3 Ca1 29.9(7) . .
N1 Mn1 O3 C18 163.3(6) . .
N1 Mn1 N2 C7 -76.0(6) . .
N1 Mn1 N2 C11 99.6(5) . .
N1 C1 C2 C3 0.6(10) . .
N1 C5 C6 O1 9.8(9) . .
N2 Mn1 O1 Ca1 100.9(2) . .
N2 Mn1 O1 C6 -77.8(5) . .
N2 Mn1 O2 Ca1 177.0(2) . 7_566
N2 Mn1 O2 C12 -10.7(5) . .
N2 Mn1 O3 Mn1 160.30(17) . 7_566
N2 Mn1 O3 Ca1 -101.27(19) . .
N2 Mn1 O3 C18 32.1(4) . .
N2 Mn1 N1 C1 -83.9(5) . .
N2 Mn1 N1 C5 97.6(5) . .
N2 C7 C8 C9 0.9(13) . .
N2 C11 C12 O2 -11.0(9) . .
N3 Ca1 O1 Mn1 -32.3(3) . .
N3 Ca1 O1 C6 146.3(6) . .
N3 Ca1 O3 Mn1 152.3(2) . .
N3 Ca1 O3 Mn1 -106.99(19) . 7_566
N3 Ca1 O3 C18 18.4(4) . .
N3 Ca1 O4 N4 -82.9(4) . .
N3 Ca1 O5 N4 75.7(4) . .
N3 Ca1 O7 C19 41.3(10) . .
N3 C13 C14 C15 2.5(12) . .
N3 C17 C18 O3 20.7(8) . .
C1 N1 C5 C4 -1.8(10) . .
C1 N1 C5 C6 178.7(6) . .
C1 C2 C3 C4 -1.3(10) . .
C2 C3 C4 C5 0.5(11) . .
C3 C4 C5 N1 1.1(11) . .
C3 C4 C5 C6 -179.5(7) . .
C4 C5 C6 O1 -169.6(7) . .
C5 N1 C1 C2 1.0(9) . .
C7 N2 C11 C10 -1.8(10) . .
C7 N2 C11 C12 179.3(6) . .
C7 C8 C9 C10 1.1(13) . .
C8 C9 C10 C11 -3.3(13) . .
C9 C10 C11 N2 3.8(11) . .
C9 C10 C11 C12 -177.4(7) . .
C10 C11 C12 O2 170.1(6) . .
C11 N2 C7 C8 -0.6(11) . .
C13 N3 C17 C16 -1.3(9) . .
C13 N3 C17 C18 178.6(6) . .
C13 C14 C15 C16 -2.0(13) . .
C14 C15 C16 C17 0.0(12) . .
C15 C16 C17 N3 1.7(11) . .
C15 C16 C17 C18 -178.2(7) . .
C16 C17 C18 O3 -159.4(6) . .
C17 N3 C13 C14 -0.9(10) . .
C23 C21 C23X C22 -55.1(12) . .
C23 C21 C23X O9 110(4) . .
C23 C22 C23X C21 55.0(12) . .
C23 C22 C23X O9 -109(4) . .
C23X C21 C23 C22 54.3(12) . .
C23X C21 C23 O9X -129(4) . .
C23X C22 C23 C21 -54.4(12) . .
C23X C22 C23 O9X 130(5) . .
